data_7230456
loop_
_publ_author_name
'Du, Xue-Dong'
'Zheng, Weiwei'
'Yi, Xiao-Hong'
'Zhao, Jiong-Peng'
'Wang, Peng'
'Wang, Chong-Chen'

_publ_section_title
;
 General strategy for lanthanide coordination polymers constructed from
 1,1&#x2032;-ferrocenedicarboxylic acid under hydrothermal conditions
;
_journal_issue 18
_journal_name_full CrystEngComm
_journal_page_first 2608
_journal_paper_doi 10.1039/C8CE00233A
_journal_volume 20
_journal_year 2018
_chemical_formula_moiety 'C60 H40 Fe3 N4 O12 Sm2, 2(C H4 O)'
_chemical_formula_sum 'C62 H48 Fe3 N4 O14 Sm2'
_chemical_formula_weight 1541.29
_space_group_crystal_system monoclinic
_space_group_IT_number 14
_space_group_name_Hall '-P 2yn'
_space_group_name_H-M_alt 'P 1 21/n 1'
_symmetry_space_group_name_Hall '-P 2yn'
_symmetry_space_group_name_H-M 'P 1 21/n 1'
_atom_sites_solution_hydrogens geom
_audit_creation_date 2018-04-05
_audit_creation_method
;
Olex2 1.2-beta
(compiled 2016.11.30 svn.r3356 for OlexSys, GUI svn.r5269)
;
_audit_update_record
;
2018-04-07 deposited with the CCDC.
2018-04-10 downloaded from the CCDC.
;
_cell_angle_alpha 90
_cell_angle_beta 108.478(2)
_cell_angle_gamma 90
_cell_formula_units_Z 2
_cell_length_a 10.6942(9)
_cell_length_b 17.7327(16)
_cell_length_c 15.3367(14)
_cell_measurement_reflns_used 4948
_cell_measurement_temperature 298(2)
_cell_measurement_theta_max 26.576
_cell_measurement_theta_min 2.313
_cell_volume 2758.5(4)
_computing_cell_refinement 'Bruker SMART'
_computing_data_collection 'Bruker SMART'
_computing_data_reduction 'Bruker SAINT'
_computing_molecular_graphics 'Olex2 (Dolomanov et al., 2009)'
_computing_publication_material 'Olex2 (Dolomanov et al., 2009)'
_computing_structure_refinement 'ShelXL (Sheldrick, 2015)'
_computing_structure_solution 'SHELXS-97 (Sheldrick, 1990)'
_diffrn_ambient_temperature 298.15
_diffrn_measured_fraction_theta_full 0.997
_diffrn_measured_fraction_theta_max 0.997
_diffrn_measurement_device_type 'CCD area detector'
_diffrn_measurement_method 'phi and omega scans'
_diffrn_radiation_type MoK\a
_diffrn_radiation_wavelength 0.71073
_diffrn_reflns_av_R_equivalents 0.0331
_diffrn_reflns_av_unetI/netI 0.0411
_diffrn_reflns_Laue_measured_fraction_full 0.997
_diffrn_reflns_Laue_measured_fraction_max 0.997
_diffrn_reflns_limit_h_max 12
_diffrn_reflns_limit_h_min -12
_diffrn_reflns_limit_k_max 20
_diffrn_reflns_limit_k_min -21
_diffrn_reflns_limit_l_max 18
_diffrn_reflns_limit_l_min -13
_diffrn_reflns_number 13725
_diffrn_reflns_point_group_measured_fraction_full 0.997
_diffrn_reflns_point_group_measured_fraction_max 0.997
_diffrn_reflns_theta_full 25.020
_diffrn_reflns_theta_max 25.020
_diffrn_reflns_theta_min 2.313
_exptl_absorpt_coefficient_mu 2.940
_exptl_absorpt_correction_T_max 0.6837
_exptl_absorpt_correction_T_min 0.5512
_exptl_absorpt_correction_type multi-scan
_exptl_absorpt_process_details sadabs
_exptl_crystal_colour red
_exptl_crystal_colour_primary red
_exptl_crystal_density_diffrn 1.856
_exptl_crystal_density_method 'not measured'
_exptl_crystal_description acicular
_exptl_crystal_F_000 1524
_exptl_crystal_size_max 0.23
_exptl_crystal_size_mid 0.16
_exptl_crystal_size_min 0.14
_refine_diff_density_max 1.175
_refine_diff_density_min -0.551
_refine_diff_density_rms 0.097
_refine_ls_extinction_method none
_refine_ls_goodness_of_fit_ref 1.035
_refine_ls_hydrogen_treatment constr
_refine_ls_matrix_type full
_refine_ls_number_parameters 406
_refine_ls_number_reflns 4857
_refine_ls_number_restraints 31
_refine_ls_restrained_S_all 1.035
_refine_ls_R_factor_all 0.0512
_refine_ls_R_factor_gt 0.0302
_refine_ls_shift/su_max 0.001
_refine_ls_shift/su_mean 0.000
_refine_ls_structure_factor_coef Fsqd
_refine_ls_weighting_details 'w=1/[\s^2^(Fo^2^)+(0.0275P)^2^+2.2763P] where P=(Fo^2^+2Fc^2^)/3'
_refine_ls_weighting_scheme calc
_refine_ls_wR_factor_gt 0.0612
_refine_ls_wR_factor_ref 0.0698
_reflns_Friedel_coverage 0.000
_reflns_number_gt 3695
_reflns_number_total 4857
_reflns_threshold_expression 'I > 2\s(I)'
_cod_data_source_file c8ce00233a2.cif
_cod_data_source_block 160317b
_cod_depositor_comments 'Adding full bibliography for 7230440--7230465.cif.'
_cod_database_code 7230456
_shelx_space_group_comment
;
The symmetry employed for this shelxl refinement is uniquely defined
by the following loop, which should always be used as a source of
symmetry information in preference to the above space-group names.
They are only intended as comments.
;
_shelx_estimated_absorpt_t_max 0.684
_shelx_estimated_absorpt_t_min 0.551
_olex2_refinement_description
;
1. Fixed Uiso
 At 1.2 times of:
  All C(H) groups, All O(H) groups
 At 1.5 times of:
  All C(H,H,H) groups
2. Restrained distances
 C31-O7 \\sim C32-O8
 with sigma of 0.02
3. Uiso/Uaniso restraints and constraints
O7 \\sim O8 \\sim C31 \\sim C32: within 2A with sigma of 0.01 and sigma for
terminal atoms of 0.01
4. Others
 Sof(O8)=Sof(H8)=Sof(C32)=Sof(H32a)=Sof(H32b)=Sof(H32c)=1-FVAR(1)
 Sof(O7)=Sof(H7)=Sof(C31)=Sof(H31a)=Sof(H31b)=Sof(H31c)=FVAR(1)
5.a Aromatic/amide H refined with riding coordinates:
 C3(H3), C4(H4), C5(H5), C6(H6), C9(H9), C10(H10), C11(H11), C12(H12),
 C15(H15), C16(H16), C17(H17), C18(H18), C19(H19), C20(H20), C21(H21), C26(H26),
  C27(H27), C28(H28), C29(H29), C30(H30)
5.b Tetrahedral OH refined with riding coordinates:
 O7(H7), O8(H8)
5.c Idealised Me refined as rotating group:
 C31(H31a,H31b,H31c), C32(H32a,H32b,H32c)
;
_shelx_shelxl_version_number 2014/7
_olex2_submission_special_instructions 'No special instructions were received'

loop_
_space_group_symop_operation_xyz
'x, y, z'
'-x+1/2, y+1/2, -z+1/2'
'-x, -y, -z'
'x-1/2, -y-1/2, z-1/2'

loop_
_atom_site_label
_atom_site_type_symbol
_atom_site_fract_x
_atom_site_fract_y
_atom_site_fract_z
_atom_site_U_iso_or_equiv
_atom_site_adp_type
_atom_site_occupancy
_atom_site_site_symmetry_order
_atom_site_calc_flag
_atom_site_refinement_flags_posn
_atom_site_refinement_flags_adp
_atom_site_refinement_flags_occupancy
_atom_site_disorder_assembly
_atom_site_disorder_group
Sm1 Sm 0.53970(2) 0.51303(2) 0.36892(2) 0.03121(8) Uani 1 1 d . . . . .
Fe1 Fe 0.55498(7) 0.76167(4) 0.56654(5) 0.04021(18) Uani 1 1 d . . . . .
Fe2 Fe 0.5000 0.5000 0.0000 0.0582(3) Uani 1 2 d S T P . .
O1 O 0.4004(3) 0.61294(16) 0.3902(2) 0.0392(8) Uani 1 1 d . . . . .
O2 O 0.3741(3) 0.58073(18) 0.5232(2) 0.0481(9) Uani 1 1 d . . . . .
O3 O 0.6720(3) 0.58505(16) 0.4950(2) 0.0387(8) Uani 1 1 d . . . . .
O4 O 0.6420(3) 0.56233(17) 0.6301(2) 0.0446(8) Uani 1 1 d . . . . .
O5 O 0.5486(3) 0.42694(18) 0.2441(2) 0.0494(9) Uani 1 1 d . . . . .
O6 O 0.4014(3) 0.51871(18) 0.2076(2) 0.0462(8) Uani 1 1 d . . . . .
N1 N 0.6298(3) 0.6301(2) 0.3032(2) 0.0345(9) Uani 1 1 d . . . . .
N2 N 0.7850(4) 0.5078(2) 0.3655(2) 0.0373(9) Uani 1 1 d . . . . .
C1 C 0.3864(4) 0.6292(2) 0.4661(3) 0.0328(10) Uani 1 1 d . . . . .
C2 C 0.3846(4) 0.7092(3) 0.4921(3) 0.0374(11) Uani 1 1 d . . . . .
C3 C 0.3759(5) 0.7358(3) 0.5783(3) 0.0463(13) Uani 1 1 d . . . . .
H3 H 0.3613 0.7063 0.6243 0.056 Uiso 1 1 calc R . . . .
C4 C 0.3932(5) 0.8143(3) 0.5809(4) 0.0612(16) Uani 1 1 d . . . . .
H4 H 0.3922 0.8457 0.6292 0.073 Uiso 1 1 calc R . . . .
C5 C 0.4124(6) 0.8377(3) 0.4988(4) 0.0630(17) Uani 1 1 d . . . . .
H5 H 0.4254 0.8871 0.4834 0.076 Uiso 1 1 calc R . . . .
C6 C 0.4086(5) 0.7730(3) 0.4428(3) 0.0489(13) Uani 1 1 d . . . . .
H6 H 0.4197 0.7725 0.3851 0.059 Uiso 1 1 calc R . . . .
C7 C 0.6705(4) 0.6043(2) 0.5739(3) 0.0315(10) Uani 1 1 d . . . . .
C8 C 0.7038(4) 0.6845(2) 0.6004(3) 0.0344(11) Uani 1 1 d . . . . .
C9 C 0.7303(5) 0.7416(3) 0.5439(4) 0.0462(12) Uani 1 1 d . . . . .
H9 H 0.7427 0.7346 0.4871 0.055 Uiso 1 1 calc R . . . .
C10 C 0.7346(5) 0.8112(3) 0.5901(5) 0.0634(17) Uani 1 1 d . . . . .
H10 H 0.7500 0.8580 0.5683 0.076 Uiso 1 1 calc R . . . .
C11 C 0.7117(5) 0.7980(3) 0.6742(4) 0.0600(16) Uani 1 1 d . . . . .
H11 H 0.7098 0.8343 0.7175 0.072 Uiso 1 1 calc R . . . .
C12 C 0.6922(4) 0.7201(3) 0.6813(3) 0.0453(12) Uani 1 1 d . . . . .
H12 H 0.6748 0.6959 0.7300 0.054 Uiso 1 1 calc R . . . .
C13 C 0.4603(5) 0.4632(3) 0.1846(3) 0.0441(13) Uani 1 1 d . . . . .
C14 C 0.4252(6) 0.4427(3) 0.0864(3) 0.0526(14) Uani 1 1 d . . . . .
C15 C 0.4984(7) 0.3920(3) 0.0478(4) 0.0683(18) Uani 1 1 d . . . . .
H15 H 0.5709 0.3633 0.0804 0.082 Uiso 1 1 calc R . . . .
C16 C 0.4401(9) 0.3939(4) -0.0483(5) 0.089(3) Uani 1 1 d . . . . .
H16 H 0.4680 0.3664 -0.0903 0.107 Uiso 1 1 calc R . . . .
C17 C 0.3349(8) 0.4432(5) -0.0702(4) 0.084(2) Uani 1 1 d . . . . .
H17 H 0.2808 0.4546 -0.1293 0.100 Uiso 1 1 calc R . . . .
C18 C 0.3229(6) 0.4737(4) 0.0127(4) 0.0694(19) Uani 1 1 d . . . . .
H18 H 0.2593 0.5078 0.0174 0.083 Uiso 1 1 calc R . . . .
C19 C 0.5550(5) 0.6893(3) 0.2713(3) 0.0433(12) Uani 1 1 d . . . . .
H19 H 0.4645 0.6844 0.2593 0.052 Uiso 1 1 calc R . . . .
C20 C 0.6035(5) 0.7586(3) 0.2547(3) 0.0541(14) Uani 1 1 d . . . . .
H20 H 0.5465 0.7988 0.2322 0.065 Uiso 1 1 calc R . . . .
C21 C 0.7356(5) 0.7670(3) 0.2719(3) 0.0489(13) Uani 1 1 d . . . . .
H21 H 0.7696 0.8132 0.2616 0.059 Uiso 1 1 calc R . . . .
C22 C 0.8202(5) 0.7058(3) 0.3051(3) 0.0397(11) Uani 1 1 d . . . . .
C23 C 0.7625(4) 0.6374(3) 0.3194(3) 0.0329(10) Uani 1 1 d . . . . .
C24 C 0.8434(4) 0.5721(2) 0.3506(3) 0.0331(10) Uani 1 1 d . . . . .
C25 C 0.9804(5) 0.5767(3) 0.3640(3) 0.0413(12) Uani 1 1 d . . . . .
C26 C 1.0546(5) 0.5113(3) 0.3907(4) 0.0553(14) Uani 1 1 d . . . . .
H26 H 1.1450 0.5123 0.4006 0.066 Uiso 1 1 calc R . . . .
C27 C 0.9956(5) 0.4461(3) 0.4025(4) 0.0521(14) Uani 1 1 d . . . . .
H27 H 1.0441 0.4018 0.4181 0.063 Uiso 1 1 calc R . . . .
C28 C 0.8601(5) 0.4467(3) 0.3905(3) 0.0452(12) Uani 1 1 d . . . . .
H28 H 0.8208 0.4022 0.4006 0.054 Uiso 1 1 calc R . . . .
C29 C 0.9599(5) 0.7092(3) 0.3238(4) 0.0521(14) Uani 1 1 d . . . . .
H29 H 0.9993 0.7547 0.3174 0.062 Uiso 1 1 calc R . . . .
C30 C 1.0343(5) 0.6477(3) 0.3505(4) 0.0560(15) Uani 1 1 d . . . . .
H30 H 1.1246 0.6513 0.3605 0.067 Uiso 1 1 calc R . . . .
O7 O 0.1059(13) 0.5022(8) 0.1866(9) 0.143(3) Uani 0.580(9) 1 d D U . A 1
H7 H 0.1672 0.4725 0.1945 0.171 Uiso 0.580(9) 1 calc R . . A 1
O8 O 0.1238(19) 0.5071(10) 0.1285(12) 0.147(4) Uani 0.420(9) 1 d D U . A 2
H8 H 0.2016 0.5190 0.1411 0.176 Uiso 0.420(9) 1 calc R . . A 2
C31 C -0.0474(15) 0.4516(11) 0.1497(11) 0.149(5) Uani 0.580(9) 1 d D U . A 1
H31A H -0.0396 0.4062 0.1852 0.224 Uiso 0.580(9) 1 calc GR . . A 1
H31B H -0.0685 0.4391 0.0858 0.224 Uiso 0.580(9) 1 calc GR . . A 1
H31C H -0.1161 0.4826 0.1585 0.224 Uiso 0.580(9) 1 calc GR . . A 1
C32 C 0.109(2) 0.4322(14) 0.2012(15) 0.145(4) Uani 0.420(9) 1 d D U . A 2
H32A H 0.1594 0.3898 0.1925 0.218 Uiso 0.420(9) 1 calc GR . . A 2
H32B H 0.0178 0.4180 0.1862 0.218 Uiso 0.420(9) 1 calc GR . . A 2
H32C H 0.1411 0.4484 0.2641 0.218 Uiso 0.420(9) 1 calc GR . . A 2

loop_
_atom_site_aniso_label
_atom_site_aniso_U_11
_atom_site_aniso_U_22
_atom_site_aniso_U_33
_atom_site_aniso_U_23
_atom_site_aniso_U_13
_atom_site_aniso_U_12
Sm1 0.03385(14) 0.03642(14) 0.02672(13) -0.00116(11) 0.01439(9) -0.00041(11)
Fe1 0.0399(4) 0.0340(4) 0.0468(4) -0.0044(3) 0.0138(3) 0.0043(3)
Fe2 0.0844(8) 0.0671(7) 0.0309(5) -0.0177(5) 0.0295(5) -0.0448(6)
O1 0.0391(19) 0.0412(18) 0.041(2) -0.0044(15) 0.0181(15) 0.0029(15)
O2 0.052(2) 0.047(2) 0.040(2) 0.0097(16) 0.0064(16) -0.0087(16)
O3 0.0423(19) 0.0413(18) 0.0317(18) -0.0067(14) 0.0105(14) 0.0054(14)
O4 0.045(2) 0.0409(19) 0.055(2) 0.0062(16) 0.0260(17) 0.0012(15)
O5 0.058(2) 0.056(2) 0.038(2) -0.0092(17) 0.0214(18) 0.0049(18)
O6 0.059(2) 0.048(2) 0.0345(18) -0.0063(16) 0.0191(16) -0.0062(17)
N1 0.031(2) 0.044(2) 0.031(2) 0.0042(17) 0.0137(16) 0.0023(17)
N2 0.034(2) 0.043(2) 0.036(2) -0.0044(18) 0.0130(17) 0.0030(18)
C1 0.019(2) 0.040(3) 0.036(3) 0.003(2) 0.004(2) 0.0040(19)
C2 0.029(3) 0.045(3) 0.037(3) 0.003(2) 0.008(2) 0.009(2)
C3 0.037(3) 0.059(3) 0.045(3) -0.004(3) 0.016(2) 0.011(2)
C4 0.052(4) 0.066(4) 0.060(4) -0.014(3) 0.010(3) 0.026(3)
C5 0.067(4) 0.035(3) 0.076(4) 0.004(3) 0.007(3) 0.019(3)
C6 0.054(3) 0.046(3) 0.042(3) 0.006(2) 0.007(2) 0.013(2)
C7 0.017(2) 0.038(3) 0.038(3) 0.004(2) 0.0052(19) 0.0060(18)
C8 0.025(2) 0.038(3) 0.039(3) -0.002(2) 0.009(2) 0.0008(19)
C9 0.043(3) 0.042(3) 0.060(3) 0.001(3) 0.025(3) -0.001(2)
C10 0.047(3) 0.038(3) 0.108(5) -0.006(3) 0.028(3) -0.007(2)
C11 0.049(3) 0.054(4) 0.070(4) -0.022(3) 0.008(3) 0.000(3)
C12 0.035(3) 0.059(3) 0.038(3) -0.010(2) 0.006(2) 0.003(2)
C13 0.060(4) 0.050(3) 0.030(3) -0.007(2) 0.024(3) -0.029(3)
C14 0.077(4) 0.049(3) 0.040(3) -0.013(3) 0.031(3) -0.031(3)
C15 0.112(5) 0.055(3) 0.056(4) -0.020(3) 0.051(4) -0.029(3)
C16 0.145(8) 0.074(5) 0.065(5) -0.038(4) 0.056(5) -0.063(5)
C17 0.107(6) 0.113(6) 0.029(3) -0.019(4) 0.019(4) -0.073(5)
C18 0.076(4) 0.095(5) 0.035(3) -0.011(3) 0.015(3) -0.048(4)
C19 0.039(3) 0.056(3) 0.038(3) 0.011(2) 0.016(2) 0.005(2)
C20 0.059(4) 0.056(3) 0.053(3) 0.022(3) 0.025(3) 0.018(3)
C21 0.060(4) 0.048(3) 0.047(3) 0.013(2) 0.029(3) -0.003(3)
C22 0.044(3) 0.042(3) 0.037(3) 0.006(2) 0.018(2) -0.003(2)
C23 0.033(3) 0.047(3) 0.023(2) 0.000(2) 0.0139(19) 0.002(2)
C24 0.031(3) 0.044(3) 0.026(2) -0.006(2) 0.0125(19) 0.001(2)
C25 0.032(3) 0.057(3) 0.036(3) -0.003(2) 0.011(2) -0.003(2)
C26 0.035(3) 0.071(4) 0.062(4) 0.003(3) 0.018(3) 0.010(3)
C27 0.041(3) 0.057(3) 0.059(3) 0.001(3) 0.018(3) 0.019(3)
C28 0.051(3) 0.041(3) 0.046(3) -0.002(2) 0.018(2) 0.003(2)
C29 0.041(3) 0.063(3) 0.056(3) 0.004(3) 0.021(3) -0.014(3)
C30 0.032(3) 0.075(4) 0.059(4) -0.001(3) 0.013(3) -0.007(3)
O7 0.128(6) 0.205(9) 0.109(8) 0.030(9) 0.056(6) 0.023(7)
O8 0.129(8) 0.193(9) 0.117(9) 0.015(10) 0.037(8) 0.004(7)
C31 0.135(8) 0.203(10) 0.111(9) 0.017(9) 0.039(8) 0.024(8)
C32 0.128(8) 0.201(10) 0.110(9) 0.005(10) 0.040(8) 0.011(8)

loop_
_atom_type_symbol
_atom_type_description
_atom_type_scat_dispersion_real
_atom_type_scat_dispersion_imag
_atom_type_scat_source
C C 0.0033 0.0016 'International Tables Vol C Tables 4.2.6.8 and 6.1.1.4'
H H 0.0000 0.0000 'International Tables Vol C Tables 4.2.6.8 and 6.1.1.4'
Fe Fe 0.3463 0.8444 'International Tables Vol C Tables 4.2.6.8 and 6.1.1.4'
N N 0.0061 0.0033 'International Tables Vol C Tables 4.2.6.8 and 6.1.1.4'
O O 0.0106 0.0060 'International Tables Vol C Tables 4.2.6.8 and 6.1.1.4'
Sm Sm -0.1638 3.4418 'International Tables Vol C Tables 4.2.6.8 and 6.1.1.4'

loop_
_geom_angle_atom_site_label_1
_geom_angle_atom_site_label_2
_geom_angle_atom_site_label_3
_geom_angle
_geom_angle_site_symmetry_1
_geom_angle_site_symmetry_3
O1 Sm1 O5 137.55(11) . .
O1 Sm1 O6 84.54(11) . .
O1 Sm1 N1 77.75(11) . .
O1 Sm1 N2 133.68(11) . .
O2 Sm1 O1 123.70(11) 3_666 .
O2 Sm1 O3 78.77(11) 3_666 .
O2 Sm1 O4 74.43(11) 3_666 3_666
O2 Sm1 O5 90.31(12) 3_666 .
O2 Sm1 O6 136.54(11) 3_666 .
O2 Sm1 N1 136.91(11) 3_666 .
O2 Sm1 N2 79.44(12) 3_666 .
O3 Sm1 O1 74.21(10) . .
O3 Sm1 O5 143.41(11) . .
O3 Sm1 O6 144.46(10) . .
O3 Sm1 N1 71.96(11) . .
O3 Sm1 N2 72.28(11) . .
O4 Sm1 O1 82.50(10) 3_666 .
O4 Sm1 O3 125.31(11) 3_666 .
O4 Sm1 O5 83.66(11) 3_666 .
O4 Sm1 O6 78.19(11) 3_666 .
O4 Sm1 N1 148.66(11) 3_666 .
O4 Sm1 N2 143.55(11) 3_666 .
O5 Sm1 N1 94.71(11) . .
O5 Sm1 N2 71.40(11) . .
O6 Sm1 O5 53.34(11) . .
O6 Sm1 N1 75.93(11) . .
O6 Sm1 N2 105.48(11) . .
N1 Sm1 N2 62.06(11) . .
C2 Fe1 C5 68.2(2) . .
C2 Fe1 C6 40.86(18) . .
C2 Fe1 C9 121.97(19) . .
C2 Fe1 C11 162.0(2) . .
C3 Fe1 C2 41.22(18) . .
C3 Fe1 C4 40.3(2) . .
C3 Fe1 C5 67.9(2) . .
C3 Fe1 C6 68.9(2) . .
C3 Fe1 C8 120.50(19) . .
C3 Fe1 C9 156.49(19) . .
C3 Fe1 C10 160.7(2) . .
C3 Fe1 C11 123.5(2) . .
C3 Fe1 C12 106.4(2) . .
C4 Fe1 C2 68.4(2) . .
C4 Fe1 C5 40.0(2) . .
C4 Fe1 C6 68.3(2) . .
C4 Fe1 C8 154.3(2) . .
C4 Fe1 C9 162.6(2) . .
C4 Fe1 C11 105.9(2) . .
C4 Fe1 C12 118.4(2) . .
C6 Fe1 C5 40.6(2) . .
C8 Fe1 C2 108.81(17) . .
C8 Fe1 C5 164.7(2) . .
C8 Fe1 C6 127.37(19) . .
C8 Fe1 C9 40.69(17) . .
C8 Fe1 C11 68.44(19) . .
C8 Fe1 C12 41.11(17) . .
C9 Fe1 C5 127.1(2) . .
C9 Fe1 C6 109.4(2) . .
C9 Fe1 C11 68.4(2) . .
C10 Fe1 C2 156.8(2) . .
C10 Fe1 C4 124.6(2) . .
C10 Fe1 C5 108.3(2) . .
C10 Fe1 C6 121.5(2) . .
C10 Fe1 C8 68.2(2) . .
C10 Fe1 C9 40.6(2) . .
C10 Fe1 C11 40.3(2) . .
C10 Fe1 C12 67.8(2) . .
C11 Fe1 C5 119.2(2) . .
C11 Fe1 C6 154.7(2) . .
C12 Fe1 C2 126.0(2) . .
C12 Fe1 C5 152.9(2) . .
C12 Fe1 C6 164.40(19) . .
C12 Fe1 C9 68.6(2) . .
C12 Fe1 C11 40.3(2) . .
C14 Fe2 C14 180.0 3_665 .
C14 Fe2 C15 41.2(2) 3_665 3_665
C14 Fe2 C15 138.8(2) 3_665 .
C14 Fe2 C15 138.8(2) . 3_665
C14 Fe2 C15 41.2(2) . .
C14 Fe2 C16 111.6(2) . 3_665
C14 Fe2 C16 68.4(2) 3_665 3_665
C14 Fe2 C16 111.6(2) 3_665 .
C14 Fe2 C16 68.4(2) . .
C15 Fe2 C15 180.0 . 3_665
C16 Fe2 C15 139.9(3) 3_665 .
C16 Fe2 C15 40.1(3) 3_665 3_665
C16 Fe2 C15 139.9(3) . 3_665
C16 Fe2 C15 40.1(3) . .
C16 Fe2 C16 180.0 3_665 .
C17 Fe2 C14 111.2(2) . 3_665
C17 Fe2 C14 68.8(2) 3_665 3_665
C17 Fe2 C14 68.8(2) . .
C17 Fe2 C14 111.2(2) 3_665 .
C17 Fe2 C15 67.7(3) . .
C17 Fe2 C15 112.3(3) . 3_665
C17 Fe2 C15 67.7(3) 3_665 3_665
C17 Fe2 C15 112.3(3) 3_665 .
C17 Fe2 C16 39.6(3) . .
C17 Fe2 C16 140.4(3) 3_665 .
C17 Fe2 C16 39.6(3) 3_665 3_665
C17 Fe2 C16 140.4(3) . 3_665
C17 Fe2 C17 180.0 . 3_665
C18 Fe2 C14 139.1(2) . 3_665
C18 Fe2 C14 40.9(2) 3_665 3_665
C18 Fe2 C14 40.9(2) . .
C18 Fe2 C14 139.1(2) 3_665 .
C18 Fe2 C15 111.4(3) . 3_665
C18 Fe2 C15 111.4(3) 3_665 .
C18 Fe2 C15 68.6(3) . .
C18 Fe2 C15 68.6(3) 3_665 3_665
C18 Fe2 C16 68.1(3) 3_665 3_665
C18 Fe2 C16 111.9(3) . 3_665
C18 Fe2 C16 111.9(3) 3_665 .
C18 Fe2 C16 68.1(3) . .
C18 Fe2 C17 41.3(2) 3_665 3_665
C18 Fe2 C17 138.7(2) 3_665 .
C18 Fe2 C17 41.3(2) . .
C18 Fe2 C17 138.7(2) . 3_665
C18 Fe2 C18 180.0 . 3_665
C1 O1 Sm1 123.9(3) . .
C1 O2 Sm1 151.2(3) . 3_666
C7 O3 Sm1 137.8(3) . .
C7 O4 Sm1 136.4(3) . 3_666
C13 O5 Sm1 92.4(3) . .
C13 O6 Sm1 93.1(3) . .
C19 N1 Sm1 121.3(3) . .
C19 N1 C23 117.8(4) . .
C23 N1 Sm1 119.5(3) . .
C24 N2 Sm1 119.2(3) . .
C28 N2 Sm1 122.3(3) . .
C28 N2 C24 117.8(4) . .
O1 C1 O2 123.8(4) . .
O1 C1 C2 119.2(4) . .
O2 C1 C2 117.0(4) . .
C1 C2 Fe1 120.2(3) . .
C3 C2 Fe1 69.0(3) . .
C3 C2 C1 125.2(4) . .
C6 C2 Fe1 69.9(3) . .
C6 C2 C1 126.8(4) . .
C6 C2 C3 107.5(4) . .
Fe1 C3 H3 125.7 . .
C2 C3 Fe1 69.8(3) . .
C2 C3 H3 126.1 . .
C4 C3 Fe1 70.0(3) . .
C4 C3 C2 107.8(5) . .
C4 C3 H3 126.1 . .
Fe1 C4 H4 125.8 . .
C3 C4 Fe1 69.6(3) . .
C3 C4 H4 125.5 . .
C5 C4 Fe1 70.6(3) . .
C5 C4 C3 108.9(5) . .
C5 C4 H4 125.5 . .
Fe1 C5 H5 126.9 . .
C4 C5 Fe1 69.4(3) . .
C4 C5 H5 125.7 . .
C4 C5 C6 108.6(5) . .
C6 C5 Fe1 69.6(3) . .
C6 C5 H5 125.7 . .
Fe1 C6 H6 126.1 . .
C2 C6 Fe1 69.2(3) . .
C2 C6 H6 126.4 . .
C5 C6 Fe1 69.8(3) . .
C5 C6 C2 107.1(5) . .
C5 C6 H6 126.4 . .
O3 C7 C8 116.4(4) . .
O4 C7 O3 125.5(4) . .
O4 C7 C8 118.1(4) . .
C7 C8 Fe1 118.2(3) . .
C9 C8 Fe1 69.9(3) . .
C9 C8 C7 126.2(4) . .
C9 C8 C12 107.7(4) . .
C12 C8 Fe1 69.5(3) . .
C12 C8 C7 125.3(4) . .
Fe1 C9 H9 126.4 . .
C8 C9 Fe1 69.4(3) . .
C8 C9 H9 126.4 . .
C10 C9 Fe1 69.4(3) . .
C10 C9 C8 107.3(5) . .
C10 C9 H9 126.4 . .
Fe1 C10 H10 125.9 . .
C9 C10 Fe1 70.0(3) . .
C9 C10 H10 125.5 . .
C11 C10 Fe1 70.3(3) . .
C11 C10 C9 109.1(5) . .
C11 C10 H10 125.5 . .
Fe1 C11 H11 126.6 . .
C10 C11 Fe1 69.4(3) . .
C10 C11 H11 126.1 . .
C12 C11 Fe1 69.5(3) . .
C12 C11 C10 107.8(5) . .
C12 C11 H11 126.1 . .
Fe1 C12 H12 126.0 . .
C8 C12 Fe1 69.4(3) . .
C8 C12 H12 125.9 . .
C11 C12 Fe1 70.2(3) . .
C11 C12 C8 108.1(5) . .
C11 C12 H12 125.9 . .
O5 C13 O6 121.0(4) . .
O5 C13 C14 120.1(5) . .
O6 C13 C14 118.9(5) . .
C13 C14 Fe2 121.2(3) . .
C15 C14 Fe2 70.4(3) . .
C15 C14 C13 125.3(6) . .
C18 C14 Fe2 69.4(3) . .
C18 C14 C13 127.0(5) . .
C18 C14 C15 107.4(5) . .
Fe2 C15 H15 127.1 . .
C14 C15 Fe2 68.3(3) . .
C14 C15 H15 126.3 . .
C16 C15 Fe2 69.8(4) . .
C16 C15 C14 107.3(6) . .
C16 C15 H15 126.3 . .
Fe2 C16 H16 126.9 . .
C15 C16 Fe2 70.1(3) . .
C15 C16 H16 125.5 . .
C17 C16 Fe2 69.1(4) . .
C17 C16 C15 109.1(6) . .
C17 C16 H16 125.5 . .
Fe2 C17 H17 125.4 . .
C16 C17 Fe2 71.3(4) . .
C16 C17 H17 125.7 . .
C16 C17 C18 108.7(6) . .
C18 C17 Fe2 69.2(3) . .
C18 C17 H17 125.7 . .
Fe2 C18 H18 126.1 . .
C14 C18 Fe2 69.8(3) . .
C14 C18 C17 107.5(7) . .
C14 C18 H18 126.2 . .
C17 C18 Fe2 69.5(4) . .
C17 C18 H18 126.2 . .
N1 C19 H19 118.1 . .
N1 C19 C20 123.7(5) . .
C20 C19 H19 118.1 . .
C19 C20 H20 120.4 . .
C21 C20 C19 119.1(5) . .
C21 C20 H20 120.4 . .
C20 C21 H21 120.1 . .
C20 C21 C22 119.8(5) . .
C22 C21 H21 120.1 . .
C21 C22 C23 117.3(4) . .
C21 C22 C29 123.7(5) . .
C23 C22 C29 119.0(4) . .
N1 C23 C22 122.3(4) . .
N1 C23 C24 117.8(4) . .
C22 C23 C24 119.9(4) . .
N2 C24 C23 118.3(4) . .
N2 C24 C25 122.4(4) . .
C25 C24 C23 119.3(4) . .
C24 C25 C30 118.5(5) . .
C26 C25 C24 117.5(5) . .
C26 C25 C30 124.0(5) . .
C25 C26 H26 119.9 . .
C27 C26 C25 120.2(5) . .
C27 C26 H26 119.9 . .
C26 C27 H27 120.6 . .
C26 C27 C28 118.8(5) . .
C28 C27 H27 120.6 . .
N2 C28 C27 123.2(5) . .
N2 C28 H28 118.4 . .
C27 C28 H28 118.4 . .
C22 C29 H29 119.6 . .
C30 C29 C22 120.8(5) . .
C30 C29 H29 119.6 . .
C25 C30 H30 118.8 . .
C29 C30 C25 122.3(5) . .
C29 C30 H30 118.8 . .
C31 O7 H7 109.5 . .
C32 O8 H8 109.5 . .
O7 C31 H31A 109.5 . .
O7 C31 H31B 109.5 . .
O7 C31 H31C 109.5 . .
H31A C31 H31B 109.5 . .
H31A C31 H31C 109.5 . .
H31B C31 H31C 109.5 . .
O8 C32 H32A 109.5 . .
O8 C32 H32B 109.5 . .
O8 C32 H32C 109.5 . .
H32A C32 H32B 109.5 . .
H32A C32 H32C 109.5 . .
H32B C32 H32C 109.5 . .

loop_
_geom_bond_atom_site_label_1
_geom_bond_atom_site_label_2
_geom_bond_distance
_geom_bond_site_symmetry_2
Sm1 O1 2.403(3) .
Sm1 O2 2.320(3) 3_666
Sm1 O3 2.374(3) .
Sm1 O4 2.362(3) 3_666
Sm1 O5 2.473(3) .
Sm1 O6 2.449(3) .
Sm1 N1 2.621(4) .
Sm1 N2 2.642(4) .
Fe1 C2 2.043(5) .
Fe1 C3 2.032(5) .
Fe1 C4 2.037(5) .
Fe1 C5 2.054(5) .
Fe1 C6 2.051(5) .
Fe1 C8 2.038(4) .
Fe1 C9 2.044(5) .
Fe1 C10 2.037(5) .
Fe1 C11 2.048(5) .
Fe1 C12 2.039(5) .
Fe2 C14 2.024(5) 3_665
Fe2 C14 2.024(5) .
Fe2 C15 2.052(6) 3_665
Fe2 C15 2.052(6) .
Fe2 C16 2.049(6) 3_665
Fe2 C16 2.049(6) .
Fe2 C17 2.021(6) 3_665
Fe2 C17 2.021(6) .
Fe2 C18 2.019(6) 3_665
Fe2 C18 2.019(6) .
O1 C1 1.254(5) .
O2 Sm1 2.320(3) 3_666
O2 C1 1.264(5) .
O3 C7 1.263(5) .
O4 Sm1 2.362(3) 3_666
O4 C7 1.247(5) .
O5 C13 1.262(6) .
O6 C13 1.276(6) .
N1 C19 1.317(5) .
N1 C23 1.366(5) .
N2 C24 1.354(5) .
N2 C28 1.331(6) .
C1 C2 1.475(6) .
C2 C3 1.434(6) .
C2 C6 1.429(6) .
C3 H3 0.9300 .
C3 C4 1.403(7) .
C4 H4 0.9300 .
C4 C5 1.401(8) .
C5 H5 0.9300 .
C5 C6 1.425(7) .
C6 H6 0.9300 .
C7 C8 1.490(6) .
C8 C9 1.419(6) .
C8 C12 1.431(6) .
C9 H9 0.9300 .
C9 C10 1.417(7) .
C10 H10 0.9300 .
C10 C11 1.407(8) .
C11 H11 0.9300 .
C11 C12 1.407(7) .
C12 H12 0.9300 .
C13 C14 1.479(6) .
C14 C15 1.436(7) .
C14 C18 1.411(8) .
C15 H15 0.9300 .
C15 C16 1.408(9) .
C16 H16 0.9300 .
C16 C17 1.379(10) .
C17 H17 0.9300 .
C17 C18 1.424(8) .
C18 H18 0.9300 .
C19 H19 0.9300 .
C19 C20 1.389(7) .
C20 H20 0.9300 .
C20 C21 1.360(7) .
C21 H21 0.9300 .
C21 C22 1.401(7) .
C22 C23 1.410(6) .
C22 C29 1.430(7) .
C23 C24 1.433(6) .
C24 C25 1.415(6) .
C25 C26 1.392(7) .
C25 C30 1.427(7) .
C26 H26 0.9300 .
C26 C27 1.356(7) .
C27 H27 0.9300 .
C27 C28 1.402(7) .
C28 H28 0.9300 .
C29 H29 0.9300 .
C29 C30 1.335(7) .
C30 H30 0.9300 .
O7 H7 0.8200 .
O7 C31 1.795(17) .
O8 H8 0.8200 .
O8 C32 1.77(2) .
C31 H31A 0.9600 .
C31 H31B 0.9600 .
C31 H31C 0.9600 .
C32 H32A 0.9600 .
C32 H32B 0.9600 .
C32 H32C 0.9600 .

loop_
_geom_hbond_atom_site_label_D
_geom_hbond_atom_site_label_H
_geom_hbond_atom_site_label_A
_geom_hbond_distance_DH
_geom_hbond_distance_HA
_geom_hbond_distance_DA
_geom_hbond_angle_DHA
O7 H7 O6 0.82 2.58 3.088(14) 121.2
O8 H8 O6 0.82 2.06 2.836(19) 159.0

loop_
_geom_torsion_atom_site_label_1
_geom_torsion_atom_site_label_2
_geom_torsion_atom_site_label_3
_geom_torsion_atom_site_label_4
_geom_torsion
_geom_torsion_site_symmetry_1
Sm1 O1 C1 O2 -42.0(6) .
Sm1 O1 C1 C2 137.7(3) .
Sm1 O2 C1 O1 71.4(8) 3_666
Sm1 O2 C1 C2 -108.3(6) 3_666
Sm1 O3 C7 O4 42.7(6) .
Sm1 O3 C7 C8 -136.3(3) .
Sm1 O4 C7 O3 -56.9(6) 3_666
Sm1 O4 C7 C8 122.0(4) 3_666
Sm1 O5 C13 O6 -4.4(4) .
Sm1 O5 C13 C14 174.5(4) .
Sm1 O6 C13 O5 4.4(5) .
Sm1 O6 C13 C14 -174.4(4) .
Sm1 N1 C19 C20 165.3(4) .
Sm1 N1 C23 C22 -165.1(3) .
Sm1 N1 C23 C24 15.9(5) .
Sm1 N2 C24 C23 -12.1(5) .
Sm1 N2 C24 C25 168.4(3) .
Sm1 N2 C28 C27 -170.1(4) .
Fe1 C2 C3 C4 60.0(3) .
Fe1 C2 C6 C5 -59.8(3) .
Fe1 C3 C4 C5 59.9(4) .
Fe1 C4 C5 C6 58.7(4) .
Fe1 C5 C6 C2 59.4(3) .
Fe1 C8 C9 C10 59.3(3) .
Fe1 C8 C12 C11 -59.8(3) .
Fe1 C9 C10 C11 59.6(4) .
Fe1 C10 C11 C12 59.1(4) .
Fe1 C11 C12 C8 59.3(3) .
Fe2 C14 C15 C16 -59.1(4) .
Fe2 C14 C18 C17 59.5(4) .
Fe2 C15 C16 C17 -58.2(5) .
Fe2 C16 C17 C18 -59.4(4) .
Fe2 C17 C18 C14 -59.7(4) .
O1 C1 C2 Fe1 -92.3(4) .
O1 C1 C2 C3 -176.8(4) .
O1 C1 C2 C6 -5.8(7) .
O2 C1 C2 Fe1 87.4(5) .
O2 C1 C2 C3 2.9(6) .
O2 C1 C2 C6 173.9(4) .
O3 C7 C8 Fe1 88.1(4) .
O3 C7 C8 C9 3.3(6) .
O3 C7 C8 C12 171.9(4) .
O4 C7 C8 Fe1 -91.0(4) .
O4 C7 C8 C9 -175.7(4) .
O4 C7 C8 C12 -7.1(6) .
O5 C13 C14 Fe2 -98.5(5) .
O5 C13 C14 C15 -11.4(7) .
O5 C13 C14 C18 175.0(5) .
O6 C13 C14 Fe2 80.4(6) .
O6 C13 C14 C15 167.5(4) .
O6 C13 C14 C18 -6.2(7) .
N1 C19 C20 C21 0.0(8) .
N1 C23 C24 N2 -2.4(6) .
N1 C23 C24 C25 177.2(4) .
N2 C24 C25 C26 2.1(7) .
N2 C24 C25 C30 -177.3(4) .
C1 C2 C3 Fe1 112.9(4) .
C1 C2 C3 C4 172.9(4) .
C1 C2 C6 Fe1 -113.3(4) .
C1 C2 C6 C5 -173.1(4) .
C2 C3 C4 Fe1 -59.8(3) .
C2 C3 C4 C5 0.1(6) .
C3 C2 C6 Fe1 58.9(3) .
C3 C2 C6 C5 -0.8(5) .
C3 C4 C5 Fe1 -59.3(4) .
C3 C4 C5 C6 -0.6(6) .
C4 C5 C6 Fe1 -58.5(4) .
C4 C5 C6 C2 0.9(6) .
C6 C2 C3 Fe1 -59.5(3) .
C6 C2 C3 C4 0.5(5) .
C7 C8 C9 Fe1 110.8(4) .
C7 C8 C9 C10 170.1(4) .
C7 C8 C12 Fe1 -110.6(4) .
C7 C8 C12 C11 -170.4(4) .
C8 C9 C10 Fe1 -59.3(3) .
C8 C9 C10 C11 0.3(6) .
C9 C8 C12 Fe1 59.7(3) .
C9 C8 C12 C11 -0.1(5) .
C9 C10 C11 Fe1 -59.4(4) .
C9 C10 C11 C12 -0.3(6) .
C10 C11 C12 Fe1 -59.0(4) .
C10 C11 C12 C8 0.3(6) .
C12 C8 C9 Fe1 -59.4(3) .
C12 C8 C9 C10 -0.1(5) .
C13 C14 C15 Fe2 -114.9(5) .
C13 C14 C15 C16 -174.1(5) .
C13 C14 C18 Fe2 114.2(5) .
C13 C14 C18 C17 173.6(5) .
C14 C15 C16 Fe2 58.2(4) .
C14 C15 C16 C17 -0.1(7) .
C15 C14 C18 Fe2 -60.4(3) .
C15 C14 C18 C17 -1.0(6) .
C15 C16 C17 Fe2 58.8(4) .
C15 C16 C17 C18 -0.6(7) .
C16 C17 C18 Fe2 60.6(5) .
C16 C17 C18 C14 1.0(7) .
C18 C14 C15 Fe2 59.8(3) .
C18 C14 C15 C16 0.7(6) .
C19 N1 C23 C22 1.5(6) .
C19 N1 C23 C24 -177.6(4) .
C19 C20 C21 C22 0.5(8) .
C20 C21 C22 C23 -0.1(7) .
C20 C21 C22 C29 179.2(5) .
C21 C22 C23 N1 -0.9(6) .
C21 C22 C23 C24 178.1(4) .
C21 C22 C29 C30 -176.2(5) .
C22 C23 C24 N2 178.6(4) .
C22 C23 C24 C25 -1.9(6) .
C22 C29 C30 C25 -1.8(8) .
C23 N1 C19 C20 -1.0(7) .
C23 C22 C29 C30 3.0(7) .
C23 C24 C25 C26 -177.4(4) .
C23 C24 C25 C30 3.2(6) .
C24 N2 C28 C27 0.4(7) .
C24 C25 C26 C27 0.4(8) .
C24 C25 C30 C29 -1.4(8) .
C25 C26 C27 C28 -2.3(8) .
C26 C25 C30 C29 179.2(5) .
C26 C27 C28 N2 2.0(8) .
C28 N2 C24 C23 177.1(4) .
C28 N2 C24 C25 -2.4(6) .
C29 C22 C23 N1 179.8(4) .
C29 C22 C23 C24 -1.2(6) .
C30 C25 C26 C27 179.7(5) .
